data_2220865
loop_
_publ_author_name
'Peng, Yong-Li'
'Jia, Li-Hui'

_publ_section_title
;
 3,3'-(<i>p</i>-Phenylenedimethylene)diimidazol-1-ium
 bis(3-carboxy-4-hydroxybenzenesulfonate) dihydrate
;
_journal_coeditor_code LH2757
_journal_issue 2
_journal_name_full 'Acta Crystallographica Section E'
_journal_page_first o365
_journal_paper_doi 10.1107/S1600536809002086
_journal_volume 65
_journal_year 2009
_chemical_formula_iupac 'C14 H16 N4 2+, 2C7 H5 O6 S -, 2H2 O'
_chemical_formula_moiety 'C14 H16 N4 2+, 2(C7 H5 O6 S -), 2(H2 O)'
_chemical_formula_sum 'C28 H30 N4 O14 S2'
_chemical_formula_weight 710.68
_chemical_name_systematic
;
3,3'-(<i>p</i>-Phenylenedimethylene)diimidazol-1-ium
bis(3-carboxy-4-hydroxybenzenesulfonate) dihydrate
;
_space_group_IT_number 2
_symmetry_cell_setting triclinic
_symmetry_space_group_name_Hall '-P 1'
_symmetry_space_group_name_H-M 'P -1'
_atom_sites_solution_hydrogens geom
_atom_sites_solution_primary direct
_atom_sites_solution_secondary difmap
_audit_creation_method SHELXL-97
_cell_angle_alpha 90.7840(10)
_cell_angle_beta 96.6560(10)
_cell_angle_gamma 97.3420(10)
_cell_formula_units_Z 1
_cell_length_a 7.9975(6)
_cell_length_b 8.8060(7)
_cell_length_c 11.2419(8)
_cell_measurement_reflns_used 2637
_cell_measurement_temperature 292(2)
_cell_measurement_theta_max 28.04
_cell_measurement_theta_min 2.33
_cell_volume 779.61(10)
_computing_cell_refinement 'SAINT-Plus (Bruker, 2001)'
_computing_data_collection 'SMART (Bruker, 2001)'
_computing_data_reduction 'SAINT-Plus (Bruker, 2001)'
_computing_molecular_graphics 'PLATON (Spek, 2003)'
_computing_publication_material 'PLATON (Spek, 2003)'
_computing_structure_refinement 'SHELXL97 (Sheldrick, 2008)'
_computing_structure_solution 'SHELXS97 (Sheldrick, 2008)'
_diffrn_ambient_temperature 292(2)
_diffrn_measured_fraction_theta_full 0.983
_diffrn_measured_fraction_theta_max 0.983
_diffrn_measurement_device_type 'Bruker SMART APEX CCD area-detector'
_diffrn_measurement_method '0.3\% wide \w exposures'
_diffrn_radiation_monochromator graphite
_diffrn_radiation_source 'fine focus sealed Siemens Mo tube'
_diffrn_radiation_type 'Mo k\a'
_diffrn_radiation_wavelength 0.71073
_diffrn_reflns_av_R_equivalents 0.0238
_diffrn_reflns_av_sigmaI/netI 0.0324
_diffrn_reflns_limit_h_max 10
_diffrn_reflns_limit_h_min -9
_diffrn_reflns_limit_k_max 11
_diffrn_reflns_limit_k_min -11
_diffrn_reflns_limit_l_max 14
_diffrn_reflns_limit_l_min -12
_diffrn_reflns_number 8434
_diffrn_reflns_theta_full 26.50
_diffrn_reflns_theta_max 26.50
_diffrn_reflns_theta_min 1.82
_exptl_absorpt_coefficient_mu 0.249
_exptl_absorpt_correction_T_max 0.9756
_exptl_absorpt_correction_T_min 0.9420
_exptl_absorpt_correction_type multi-scan
_exptl_absorpt_process_details '(SADABS; Sheldrick, 1997)'
_exptl_crystal_colour colorless
_exptl_crystal_density_diffrn 1.514
_exptl_crystal_density_method 'not measured'
_exptl_crystal_description block
_exptl_crystal_F_000 370
_exptl_crystal_size_max 0.20
_exptl_crystal_size_mid 0.10
_exptl_crystal_size_min 0.10
_refine_diff_density_max 0.344
_refine_diff_density_min -0.244
_refine_ls_extinction_method none
_refine_ls_goodness_of_fit_ref 1.120
_refine_ls_hydrogen_treatment mixed
_refine_ls_matrix_type full
_refine_ls_number_parameters 232
_refine_ls_number_reflns 3168
_refine_ls_number_restraints 0
_refine_ls_restrained_S_all 1.121
_refine_ls_R_factor_all 0.0644
_refine_ls_R_factor_gt 0.0495
_refine_ls_shift/su_max 0.000
_refine_ls_shift/su_mean 0.000
_refine_ls_structure_factor_coef Fsqd
_refine_ls_weighting_details 'calc w=1/[\s^2^(Fo^2^)+(0.0671P)^2^+0.3146P] where P=(Fo^2^+2Fc^2^)/3'
_refine_ls_weighting_scheme calc
_refine_ls_wR_factor_gt 0.1211
_refine_ls_wR_factor_ref 0.1424
_reflns_number_gt 2524
_reflns_number_total 3168
_reflns_threshold_expression I>2\s(I)
_cod_data_source_file lh2757.cif
_cod_data_source_block I
_cod_depositor_comments
;
The following automatic conversions were performed:
'_symmetry_cell_setting' value 'Triclinic' changed to 'triclinic'
according to '/home/saulius/struct/CIF-dictionaries/cif_core.dic'
dictionary named 'cif_core.dic' version 2.4.1 from 2010-06-29.

Automatic conversion script
Id: cif_fix_enum 1527 2010-12-29 10:47:43Z saulius 

The following automatic conversions were performed:

'_symmetry_cell_setting' value 'Triclinic' changed to 'triclinic'
according to /home/saulius/struct/CIF-dictionaries/cif_core.dic
dictionary named 'cif_core.dic' version 2.4.1 from 2010-06-29.

Automatic conversion script
Id: cif_fix_values 1715 2011-07-08 13:25:40Z adriana 
;
_cod_database_code 2220865
_cod_database_fobs_code 2220865

loop_
_symmetry_equiv_pos_as_xyz
'x, y, z'
'-x, -y, -z'

loop_
_atom_site_type_symbol
_atom_site_label
_atom_site_fract_x
_atom_site_fract_y
_atom_site_fract_z
_atom_site_U_iso_or_equiv
_atom_site_adp_type
_atom_site_calc_flag
_atom_site_refinement_flags
_atom_site_occupancy
_atom_site_disorder_assembly
_atom_site_disorder_group
C C1 0.6276(3) 0.1488(3) 0.0830(2) 0.0345(5) Uani d . 1 . .
C C2 0.7379(3) 0.0442(3) 0.1231(2) 0.0411(6) Uani d D 1 . .
C C3 0.7390(4) -0.0098(3) 0.2385(3) 0.0498(7) Uani d . 1 . .
H H3 0.8114 -0.0803 0.2645 0.060 Uiso calc R 1 . .
C C4 0.6339(4) 0.0403(3) 0.3140(2) 0.0460(6) Uani d . 1 . .
H H4 0.6351 0.0032 0.3911 0.055 Uiso calc R 1 . .
C C5 0.5250(3) 0.1465(3) 0.2763(2) 0.0341(5) Uani d . 1 . .
C C6 0.5211(3) 0.1995(3) 0.1617(2) 0.0333(5) Uani d . 1 . .
H H6 0.4474 0.2693 0.1362 0.040 Uiso calc R 1 . .
C C7 0.6258(3) 0.2045(3) -0.0404(2) 0.0367(6) Uani d . 1 . .
C C8 -0.0498(4) -0.5225(3) 0.1136(2) 0.0445(6) Uani d . 1 . .
C C9 0.0677(4) -0.6056(3) 0.0730(2) 0.0501(7) Uani d . 1 . .
H H9 0.1143 -0.6774 0.1221 0.060 Uiso calc R 1 . .
C C10 -0.1170(4) -0.4163(3) 0.0397(3) 0.0517(7) Uani d . 1 . .
H H10 -0.1963 -0.3591 0.0661 0.062 Uiso calc R 1 . .
C C11 -0.1021(5) -0.5466(4) 0.2371(3) 0.0625(9) Uani d . 1 . .
H H11A -0.2250 -0.5643 0.2315 0.075 Uiso calc R 1 . .
H H11B -0.0586 -0.6370 0.2699 0.075 Uiso calc R 1 . .
C C12 0.0904(4) -0.3092(3) 0.3061(2) 0.0489(7) Uani d . 1 . .
H H12 0.1579 -0.3061 0.2439 0.059 Uiso calc R 1 . .
C C13 -0.1055(4) -0.3780(3) 0.4208(2) 0.0474(7) Uani d . 1 . .
H H13 -0.1979 -0.4325 0.4511 0.057 Uiso calc R 1 . .
C C14 -0.0133(4) -0.2505(3) 0.4685(3) 0.0513(7) Uani d . 1 . .
H H14 -0.0291 -0.1992 0.5384 0.062 Uiso calc R 1 . .
N N1 0.1078(3) -0.2097(3) 0.3962(2) 0.0523(6) Uani d . 1 . .
H H1A 0.175(4) -0.135(4) 0.406(3) 0.063 Uiso d . 1 . .
N N2 -0.0387(3) -0.4140(2) 0.31870(18) 0.0419(5) Uani d . 1 . .
O O1 0.5166(2) 0.3008(2) -0.07003(16) 0.0477(5) Uani d . 1 . .
H H1 0.520(4) 0.323(4) -0.150(3) 0.072 Uiso d . 1 . .
O O2 0.7193(2) 0.1627(2) -0.10967(16) 0.0504(5) Uani d . 1 . .
O O3 0.8439(3) -0.0099(3) 0.05360(19) 0.0635(6) Uani d D 1 . .
H H3A 0.858(4) 0.013(4) -0.0196(15) 0.095 Uiso d D 1 . .
O O4 0.3120(3) 0.3311(2) 0.32481(17) 0.0513(5) Uani d . 1 . .
O O5 0.5091(3) 0.2577(3) 0.48529(18) 0.0677(6) Uani d . 1 . .
O O6 0.2758(3) 0.0777(2) 0.4006(2) 0.0664(6) Uani d . 1 . .
O O7 0.5030(3) 0.3928(2) 0.71130(18) 0.0563(6) Uani d . 1 . .
H H7A 0.506(5) 0.342(4) 0.644(4) 0.084 Uiso d . 1 . .
H H7B 0.565(5) 0.471(5) 0.700(3) 0.084 Uiso d . 1 . .
S S1 0.39522(9) 0.20854(7) 0.37902(5) 0.0380(2) Uani d . 1 . .

loop_
_atom_site_aniso_label
_atom_site_aniso_U_11
_atom_site_aniso_U_22
_atom_site_aniso_U_33
_atom_site_aniso_U_12
_atom_site_aniso_U_13
_atom_site_aniso_U_23
C1 0.0372(13) 0.0356(11) 0.0304(13) -0.0014(10) 0.0101(10) 0.0005(9)
C2 0.0420(15) 0.0447(13) 0.0394(14) 0.0077(11) 0.0145(12) 0.0024(11)
C3 0.0516(17) 0.0541(15) 0.0497(17) 0.0238(13) 0.0114(13) 0.0118(13)
C4 0.0571(17) 0.0473(14) 0.0346(14) 0.0080(12) 0.0068(12) 0.0105(11)
C5 0.0408(14) 0.0367(12) 0.0239(11) -0.0020(10) 0.0084(10) -0.0001(9)
C6 0.0362(13) 0.0355(11) 0.0282(12) 0.0018(10) 0.0074(10) 0.0017(9)
C7 0.0391(14) 0.0405(12) 0.0302(12) -0.0023(11) 0.0115(11) 0.0009(10)
C8 0.0486(16) 0.0490(14) 0.0329(14) -0.0049(12) 0.0056(12) -0.0065(11)
C9 0.0567(18) 0.0533(16) 0.0403(15) 0.0168(13) -0.0047(13) 0.0036(12)
C10 0.0493(17) 0.0607(17) 0.0476(17) 0.0155(14) 0.0082(13) -0.0092(13)
C11 0.083(2) 0.0612(18) 0.0376(16) -0.0217(16) 0.0181(15) -0.0101(13)
C12 0.0461(16) 0.0579(16) 0.0411(15) -0.0069(13) 0.0142(13) -0.0036(12)
C13 0.0448(15) 0.0683(18) 0.0301(13) 0.0035(13) 0.0134(12) 0.0044(12)
C14 0.0567(18) 0.0588(17) 0.0397(15) 0.0109(14) 0.0087(13) -0.0068(13)
N1 0.0543(16) 0.0512(14) 0.0470(14) -0.0095(11) 0.0055(12) -0.0062(11)
N2 0.0443(13) 0.0500(12) 0.0300(11) -0.0033(10) 0.0100(9) -0.0018(9)
O1 0.0577(12) 0.0605(11) 0.0293(10) 0.0153(9) 0.0142(9) 0.0116(8)
O2 0.0561(12) 0.0623(11) 0.0374(10) 0.0087(9) 0.0237(9) 0.0049(9)
O3 0.0681(14) 0.0761(14) 0.0585(14) 0.0311(12) 0.0333(12) 0.0130(11)
O4 0.0595(12) 0.0561(11) 0.0436(11) 0.0171(9) 0.0170(9) 0.0094(9)
O5 0.0763(15) 0.0925(16) 0.0349(11) 0.0276(13) -0.0058(10) -0.0228(11)
O6 0.0833(15) 0.0500(11) 0.0726(15) -0.0035(10) 0.0506(13) 0.0020(10)
O7 0.0863(17) 0.0511(12) 0.0309(10) 0.0033(11) 0.0104(10) 0.0057(9)
S1 0.0512(4) 0.0382(3) 0.0258(3) 0.0028(3) 0.0128(3) 0.0011(2)

loop_
_atom_type_symbol
_atom_type_description
_atom_type_scat_dispersion_real
_atom_type_scat_dispersion_imag
_atom_type_scat_source
C C 0.0033 0.0016 'International Tables Vol C Tables 4.2.6.8 and 6.1.1.4'
H H 0.0000 0.0000 'International Tables Vol C Tables 4.2.6.8 and 6.1.1.4'
N N 0.0061 0.0033 'International Tables Vol C Tables 4.2.6.8 and 6.1.1.4'
O O 0.0106 0.0060 'International Tables Vol C Tables 4.2.6.8 and 6.1.1.4'
S S 0.1246 0.1234 'International Tables Vol C Tables 4.2.6.8 and 6.1.1.4'

loop_
_geom_angle_atom_site_label_1
_geom_angle_atom_site_label_2
_geom_angle_atom_site_label_3
_geom_angle_site_symmetry_1
_geom_angle_site_symmetry_3
_geom_angle
_geom_angle_publ_flag
C2 C1 C6 . . 119.0(2) no
C2 C1 C7 . . 119.7(2) no
C6 C1 C7 . . 121.3(2) no
O3 C2 C3 . . 117.2(2) no
O3 C2 C1 . . 122.7(2) no
C3 C2 C1 . . 120.1(2) no
C4 C3 C2 . . 120.3(2) no
C4 C3 H3 . . 119.9 no
C2 C3 H3 . . 119.9 no
C3 C4 C5 . . 120.5(2) no
C3 C4 H4 . . 119.8 no
C5 C4 H4 . . 119.8 no
C6 C5 C4 . . 119.8(2) no
C6 C5 S1 . . 121.96(19) no
C4 C5 S1 . . 118.19(18) no
C5 C6 C1 . . 120.3(2) no
C5 C6 H6 . . 119.8 no
C1 C6 H6 . . 119.8 no
O2 C7 O1 . . 122.8(2) no
O2 C7 C1 . . 122.1(2) no
O1 C7 C1 . . 115.1(2) no
C9 C8 C10 . . 118.8(2) no
C9 C8 C11 . . 120.3(3) no
C10 C8 C11 . . 120.9(3) no
C8 C9 C10 . 2_545 120.7(3) no
C8 C9 H9 . . 119.6 no
C10 C9 H9 2_545 . 119.6 no
C8 C10 C9 . 2_545 120.5(3) no
C8 C10 H10 . . 119.8 no
C9 C10 H10 2_545 . 119.8 no
N2 C11 C8 . . 112.1(2) no
N2 C11 H11A . . 109.2 no
C8 C11 H11A . . 109.2 no
N2 C11 H11B . . 109.2 no
C8 C11 H11B . . 109.2 no
H11A C11 H11B . . 107.9 no
N1 C12 N2 . . 108.4(2) no
N1 C12 H12 . . 125.8 no
N2 C12 H12 . . 125.8 no
C14 C13 N2 . . 107.2(2) no
C14 C13 H13 . . 126.4 no
N2 C13 H13 . . 126.4 no
C13 C14 N1 . . 107.1(2) no
C13 C14 H14 . . 126.5 no
N1 C14 H14 . . 126.5 no
C12 N1 C14 . . 109.2(2) no
C12 N1 H1A . . 126(3) no
C14 N1 H1A . . 124(3) no
C12 N2 C13 . . 108.1(2) no
C12 N2 C11 . . 126.2(2) no
C13 N2 C11 . . 125.7(2) no
C7 O1 H1 . . 108(2) no
C2 O3 H3A . . 128.1(11) no
H7A O7 H7B . . 100(4) no
O5 S1 O6 . . 111.68(15) no
O5 S1 O4 . . 112.97(13) no
O6 S1 O4 . . 112.13(13) no
O5 S1 C5 . . 105.30(12) no
O6 S1 C5 . . 106.67(11) no
O4 S1 C5 . . 107.55(11) no

loop_
_geom_bond_atom_site_label_1
_geom_bond_atom_site_label_2
_geom_bond_site_symmetry_2
_geom_bond_distance
_geom_bond_publ_flag
C1 C2 . 1.399(4) no
C1 C6 . 1.403(3) no
C1 C7 . 1.476(3) no
C2 O3 . 1.343(3) no
C2 C3 . 1.386(4) no
C3 C4 . 1.368(4) no
C3 H3 . 0.9300 no
C4 C5 . 1.396(4) no
C4 H4 . 0.9300 no
C5 C6 . 1.374(3) no
C5 S1 . 1.765(2) no
C6 H6 . 0.9300 no
C7 O2 . 1.224(3) no
C7 O1 . 1.313(3) no
C8 C9 . 1.376(4) no
C8 C10 . 1.378(4) no
C8 C11 . 1.505(4) no
C9 C10 2_545 1.379(4) no
C9 H9 . 0.9300 no
C10 C9 2_545 1.379(4) no
C10 H10 . 0.9300 no
C11 N2 . 1.474(3) no
C11 H11A . 0.9700 no
C11 H11B . 0.9700 no
C12 N1 . 1.313(4) no
C12 N2 . 1.316(3) no
C12 H12 . 0.9300 no
C13 C14 . 1.331(4) no
C13 N2 . 1.371(3) no
C13 H13 . 0.9300 no
C14 N1 . 1.353(4) no
C14 H14 . 0.9300 no
N1 H1A . 0.79(3) no
O1 H1 . 0.93(4) no
O3 H3A . 0.87(2) no
O4 S1 . 1.4444(19) no
O5 S1 . 1.441(2) no
O6 S1 . 1.442(2) no
O7 H7A . 0.88(4) no
O7 H7B . 0.81(4) no

loop_
_geom_hbond_atom_site_label_D
_geom_hbond_atom_site_label_H
_geom_hbond_atom_site_label_A
_geom_hbond_site_symmetry_A
_geom_hbond_distance_DH
_geom_hbond_distance_HA
_geom_hbond_distance_DA
_geom_hbond_angle_DHA
_geom_hbond_publ_flag
O1 H1 O7 1_554 0.93(4) 1.68(4) 2.593(3) 168(3) yes
O3 H3A O2 . 0.87(2) 2.038(19) 2.591(3) 121(3) yes
O3 H3A O3 2_755 0.87(2) 2.46(2) 2.883(4) 111(2) yes
O7 H7B O4 2_666 0.81(4) 1.93(4) 2.741(3) 173(4) yes
O7 H7A O5 . 0.88(4) 1.93(4) 2.799(3) 172(4) yes
N1 H1A O6 . 0.79(3) 1.95(3) 2.707(3) 160(3) yes
C4 H4 O6 2_656 0.93 2.51 3.411(4) 164.3 yes
C12 H12 O2 2_655 0.93 2.22 3.035(3) 146.3 yes
C14 H14 O6 2_556 0.93 2.52 3.219(4) 132.3 yes
C3 H3 Cg1 1_655 0.93 2.970(10) 3.889(3) 170 yes

loop_
_geom_torsion_atom_site_label_1
_geom_torsion_atom_site_label_2
_geom_torsion_atom_site_label_3
_geom_torsion_atom_site_label_4
_geom_torsion_site_symmetry_1
_geom_torsion_site_symmetry_2
_geom_torsion_site_symmetry_3
_geom_torsion_site_symmetry_4
_geom_torsion
_geom_torsion_publ_flag
C6 C1 C2 O3 . . . . -180.0(2) no
C7 C1 C2 O3 . . . . -0.3(4) no
C6 C1 C2 C3 . . . . 1.0(4) no
C7 C1 C2 C3 . . . . -179.3(2) no
O3 C2 C3 C4 . . . . -179.8(3) no
C1 C2 C3 C4 . . . . -0.8(4) no
C2 C3 C4 C5 . . . . -0.3(4) no
C3 C4 C5 C6 . . . . 1.1(4) no
C3 C4 C5 S1 . . . . -179.0(2) no
C4 C5 C6 C1 . . . . -0.8(4) no
S1 C5 C6 C1 . . . . 179.28(17) no
C2 C1 C6 C5 . . . . -0.2(4) no
C7 C1 C6 C5 . . . . -179.8(2) no
C2 C1 C7 O2 . . . . -0.5(4) no
C6 C1 C7 O2 . . . . 179.2(2) no
C2 C1 C7 O1 . . . . 179.2(2) no
C6 C1 C7 O1 . . . . -1.2(3) no
C10 C8 C9 C10 . . . 2_545 -0.2(5) no
C11 C8 C9 C10 . . . 2_545 -179.6(3) no
C9 C8 C10 C9 . . . 2_545 0.2(5) no
C11 C8 C10 C9 . . . 2_545 179.6(3) no
C9 C8 C11 N2 . . . . 110.3(3) no
C10 C8 C11 N2 . . . . -69.2(4) no
N2 C13 C14 N1 . . . . 0.0(3) no
N2 C12 N1 C14 . . . . -0.3(4) no
C13 C14 N1 C12 . . . . 0.2(4) no
N1 C12 N2 C13 . . . . 0.3(3) no
N1 C12 N2 C11 . . . . 179.9(3) no
C14 C13 N2 C12 . . . . -0.2(3) no
C14 C13 N2 C11 . . . . -179.8(3) no
C8 C11 N2 C12 . . . . -21.6(5) no
C8 C11 N2 C13 . . . . 157.9(3) no
C6 C5 S1 O5 . . . . -128.2(2) no
C4 C5 S1 O5 . . . . 52.0(2) no
C6 C5 S1 O6 . . . . 113.1(2) no
C4 C5 S1 O6 . . . . -66.8(2) no
C6 C5 S1 O4 . . . . -7.4(2) no
C4 C5 S1 O4 . . . . 172.70(19) no
